data_4326050
loop_
_publ_author_name
'Mee Chang'
'Atsushi Kobayashi'
'Kiyohiko Nakajima'
'Ho-Chol Chang'
'Masako Kato'

_publ_contact_author_email akoba@sci.hokudai.ac.jp
_publ_contact_author_fax +81-11-706-3447
_publ_contact_author_name 'Atsushi Kobayashi'
_publ_contact_author_phone +81-11-706-3819
_publ_section_title
;
 Dimensionality Control of Vapochromic Hydrogen-Bonded Proton-Transfer
 Assemblies Composed of a Bis(hydrazone)iron(II) Complex
;
_journal_name_full 'Inorganic Chemistry'
_journal_page_first 8308
_journal_page_last 8317
_journal_paper_doi 10.1021/ic2008396
_journal_volume 50
_journal_year 2011
_chemical_formula_moiety 'C34 H29 Cl2 Fe0.50 N3 O5 P '
_chemical_formula_sum 'C34 H29 Cl2 Fe0.5 N3 O5 P'
_chemical_formula_weight 689.42
_space_group_IT_number 5
_symmetry_cell_setting monoclinic
_symmetry_Int_Tables_number 5
_symmetry_space_group_name_Hall 'C 2y'
_symmetry_space_group_name_H-M 'C 1 2 1'
_cell_angle_alpha 90.0000
_cell_angle_beta 115.0907(10)
_cell_angle_gamma 90.0000
_cell_formula_units_Z 4
_cell_length_a 20.193(5)
_cell_length_b 12.370(3)
_cell_length_c 13.889(3)
_cell_measurement_reflns_used 5210
_cell_measurement_temperature 150.1
_cell_measurement_theta_max 27.5
_cell_measurement_theta_min 3.1
_cell_volume 3141.9(13)
_computing_cell_refinement CrystalClear
_computing_data_collection CrystalClear
_computing_data_reduction CrystalStructure
_computing_publication_material 'CrystalStructure 3.8'
_computing_structure_refinement SHELXL
_computing_structure_solution SIR92
_diffrn_ambient_temperature 150.1
_diffrn_detector_area_resol_mean 14.63
_diffrn_measured_fraction_theta_full 0.997
_diffrn_measured_fraction_theta_max 0.997
_diffrn_measurement_device_type 'Rigaku Mercury'
_diffrn_measurement_method \w
_diffrn_radiation_type 'Mo K\a'
_diffrn_radiation_wavelength 0.71070
_diffrn_reflns_av_R_equivalents 0.022
_diffrn_reflns_limit_h_max 26
_diffrn_reflns_limit_h_min -17
_diffrn_reflns_limit_k_max 16
_diffrn_reflns_limit_k_min -14
_diffrn_reflns_limit_l_max 18
_diffrn_reflns_limit_l_min -18
_diffrn_reflns_number 12971
_diffrn_reflns_theta_full 27.48
_diffrn_reflns_theta_max 27.48
_exptl_absorpt_coefficient_mu 0.527
_exptl_absorpt_correction_T_max 0.949
_exptl_absorpt_correction_T_min 0.832
_exptl_absorpt_correction_type multi-scan
_exptl_absorpt_process_details 'Jacobson, R. (1998) Private communication'
_exptl_crystal_colour red
_exptl_crystal_density_diffrn 1.457
_exptl_crystal_description prism
_exptl_crystal_F_000 1424.00
_exptl_crystal_size_max 0.10
_exptl_crystal_size_mid 0.10
_exptl_crystal_size_min 0.10
_refine_diff_density_max 0.64
_refine_diff_density_min -0.38
_refine_ls_abs_structure_details 'Flack, H. D. (1983), Acta Cryst. A39, 876-881.  2461 Friedel Pairs'
_refine_ls_abs_structure_Flack -0.037(14)
_refine_ls_extinction_method none
_refine_ls_goodness_of_fit_ref 1.049
_refine_ls_hydrogen_treatment noref
_refine_ls_number_parameters 412
_refine_ls_number_reflns 6224
_refine_ls_R_factor_gt 0.0413
_refine_ls_shift/su_max 0.0150
_refine_ls_structure_factor_coef Fsqd
_refine_ls_weighting_details 'w = 1/[\s^2^(Fo^2^)+(0.0675P)^2^+0.0000P] where P=(Fo^2^+2Fc^2^)/3'
_refine_ls_weighting_scheme calc
_refine_ls_wR_factor_ref 0.1092
_reflns_number_gt 5571
_reflns_number_total 6224
_reflns_threshold_expression F^2^>2.0\s(F^2^)
_cod_data_source_file ic2008396_si_002_6.cif
_cod_data_source_block '___{[Fe(Hpbph)2](HCA)2}2THF'
_cod_original_formula_sum 'C34 H29 Cl2 Fe0.50 N3 O5 P '
_cod_database_code 4326050

loop_
_symmetry_equiv_pos_site_id
_symmetry_equiv_pos_as_xyz
1 +X,+Y,+Z
2 -X,+Y,-Z
3 1/2+X,1/2+Y,+Z
4 1/2-X,1/2+Y,-Z

loop_
_atom_site_label
_atom_site_type_symbol
_atom_site_fract_x
_atom_site_fract_y
_atom_site_fract_z
_atom_site_U_iso_or_equiv
_atom_site_adp_type
_atom_site_occupancy
_atom_site_symmetry_multiplicity
_atom_site_calc_flag
_atom_site_refinement_flags
Fe(1) Fe 1.0000 0.3036 0.0000 0.017 Uani 1.00 2 d R
Cl(1) Cl 1.47157(5) 0.37089(9) 0.62322(9) 0.0565(2) Uani 1.00 1 d .
Cl(2) Cl 1.14782(5) 0.54781(8) 0.46143(7) 0.0450(2) Uani 1.00 1 d .
P(1) P 0.92014(4) 0.42479(5) 0.01034(6) 0.01826(14) Uani 1.00 1 d .
O(1) O 1.42060(15) 0.5674(2) 0.6935(2) 0.0542(7) Uani 1.00 1 d .
O(2) O 1.28349(13) 0.6422(2) 0.63458(18) 0.0402(5) Uani 1.00 1 d .
O(3) O 1.20476(14) 0.3715(2) 0.3735(2) 0.0499(6) Uani 1.00 1 d .
O(4) O 1.33658(15) 0.2819(2) 0.4512(2) 0.0503(7) Uani 1.00 1 d .
O(5) O 0.3252(5) 0.7519(6) 0.4052(6) 0.178(3) Uani 1.00 1 d .
N(1) N 1.06698(13) 0.18425(17) 0.00120(19) 0.0196(4) Uani 1.00 1 d .
N(2) N 1.11499(13) 0.22474(18) 0.1779(2) 0.0231(5) Uani 1.00 1 d .
N(3) N 1.05493(12) 0.29160(18) 0.15306(17) 0.0187(4) Uani 1.00 1 d .
C(1) C 1.06476(16) 0.1208(2) -0.0791(2) 0.0249(6) Uani 1.00 1 d .
C(2) C 1.11255(18) 0.0377(2) -0.0644(2) 0.0305(6) Uani 1.00 1 d .
C(3) C 1.16586(17) 0.0166(2) 0.0372(2) 0.0329(7) Uani 1.00 1 d .
C(4) C 1.16858(17) 0.0782(2) 0.1212(2) 0.0278(6) Uani 1.00 1 d .
C(5) C 1.11650(15) 0.1623(2) 0.0991(2) 0.0208(5) Uani 1.00 1 d .
C(6) C 1.04525(15) 0.3256(2) 0.2348(2) 0.0226(5) Uani 1.00 1 d .
C(7) C 0.98758(15) 0.3967(2) 0.2346(2) 0.0231(5) Uani 1.00 1 d .
C(8) C 0.98924(17) 0.4135(2) 0.3359(2) 0.0299(6) Uani 1.00 1 d .
C(9) C 0.93804(19) 0.4781(3) 0.3497(2) 0.0350(7) Uani 1.00 1 d .
C(10) C 0.88305(18) 0.5269(2) 0.2634(2) 0.0314(6) Uani 1.00 1 d .
C(11) C 0.87976(16) 0.5104(2) 0.1631(2) 0.0259(6) Uani 1.00 1 d .
C(12) C 0.93186(15) 0.4474(2) 0.1465(2) 0.0213(5) Uani 1.00 1 d .
C(13) C 0.91325(15) 0.5591(2) -0.0486(2) 0.0221(5) Uani 1.00 1 d .
C(14) C 0.92205(17) 0.6546(2) 0.0097(2) 0.0271(6) Uani 1.00 1 d .
C(15) C 0.91481(19) 0.7545(2) -0.0395(2) 0.0338(7) Uani 1.00 1 d .
C(16) C 0.9014(2) 0.7618(2) -0.1450(3) 0.0401(8) Uani 1.00 1 d .
C(17) C 0.89381(19) 0.6685(2) -0.2035(2) 0.0347(7) Uani 1.00 1 d .
C(18) C 0.90023(17) 0.5675(2) -0.1557(2) 0.0266(6) Uani 1.00 1 d .
C(19) C 0.82443(15) 0.3775(2) -0.0490(2) 0.0210(5) Uani 1.00 1 d .
C(20) C 0.77500(16) 0.4029(2) -0.1500(2) 0.0287(6) Uani 1.00 1 d .
C(21) C 0.70498(17) 0.3584(2) -0.1925(2) 0.0349(7) Uani 1.00 1 d .
C(22) C 0.68380(16) 0.2895(2) -0.1334(2) 0.0324(7) Uani 1.00 1 d .
C(23) C 0.73264(17) 0.2629(2) -0.0309(2) 0.0300(6) Uani 1.00 1 d .
C(24) C 0.80231(15) 0.3064(2) 0.0113(2) 0.0241(5) Uani 1.00 1 d .
C(25) C 1.3838(2) 0.4211(3) 0.5754(2) 0.0401(7) Uani 1.00 1 d .
C(26) C 1.37176(19) 0.5185(2) 0.6235(2) 0.0352(7) Uani 1.00 1 d .
C(27) C 1.29245(18) 0.5602(2) 0.5864(2) 0.0330(7) Uani 1.00 1 d .
C(28) C 1.23797(18) 0.5049(2) 0.5052(2) 0.0337(7) Uani 1.00 1 d .
C(29) C 1.25063(19) 0.4162(2) 0.4530(2) 0.0348(7) Uani 1.00 1 d .
C(30) C 1.32789(19) 0.3707(2) 0.4964(2) 0.0363(7) Uani 1.00 1 d .
C(31) C 0.3056(5) 0.7329(12) 0.2848(8) 0.181(5) Uani 1.00 1 d .
C(32) C 0.3559(10) 0.6513(14) 0.3080(18) 0.309(13) Uani 1.00 1 d .
C(33) C 0.4158(8) 0.6522(10) 0.398(2) 0.302(13) Uani 1.00 1 d .
C(34) C 0.3873(5) 0.7089(9) 0.4634(6) 0.148(4) Uani 1.00 1 d .
H(1) H 1.0285 0.1346 -0.1488 0.030 Uiso 1.00 1 c R
H(2) H 1.1093 -0.0053 -0.1229 0.037 Uiso 1.00 1 c R
H(3) H 1.2003 -0.0399 0.0486 0.039 Uiso 1.00 1 c R
H(4) H 1.2040 0.0648 0.1916 0.033 Uiso 1.00 1 c R
H(5) H 1.0796 0.3012 0.3024 0.027 Uiso 1.00 1 c R
H(6) H 1.0264 0.3799 0.3960 0.036 Uiso 1.00 1 c R
H(7) H 0.9408 0.4890 0.4190 0.042 Uiso 1.00 1 c R
H(8) H 0.8478 0.5712 0.2728 0.038 Uiso 1.00 1 c R
H(9) H 0.8412 0.5427 0.1037 0.031 Uiso 1.00 1 c R
H(10) H 0.9331 0.6511 0.0833 0.033 Uiso 1.00 1 c R
H(11) H 0.9193 0.8187 0.0004 0.041 Uiso 1.00 1 c R
H(12) H 0.8972 0.8306 -0.1774 0.048 Uiso 1.00 1 c R
H(13) H 0.8842 0.6732 -0.2765 0.042 Uiso 1.00 1 c R
H(14) H 0.8958 0.5038 -0.1962 0.032 Uiso 1.00 1 c R
H(15) H 0.7886 0.4514 -0.1916 0.034 Uiso 1.00 1 c R
H(16) H 0.6716 0.3762 -0.2632 0.042 Uiso 1.00 1 c R
H(17) H 0.6358 0.2601 -0.1627 0.039 Uiso 1.00 1 c R
H(18) H 0.7183 0.2149 0.0101 0.036 Uiso 1.00 1 c R
H(19) H 0.8356 0.2882 0.0818 0.029 Uiso 1.00 1 c R
H(20) H 1.1370 0.2060 0.2400 0.038 Uiso 1.00 1 c R
H(21) H 1.2880 0.2450 0.4220 0.083 Uiso 1.00 1 c R
H(22) H 0.2548 0.7076 0.2440 0.218 Uiso 1.00 1 c R
H(23) H 0.3169 0.7949 0.2503 0.218 Uiso 1.00 1 c R
H(24) H 0.3296 0.5831 0.3072 0.375 Uiso 1.00 1 c R
H(25) H 0.3703 0.6476 0.2491 0.375 Uiso 1.00 1 c R
H(26) H 0.4553 0.6918 0.3888 0.368 Uiso 1.00 1 c R
H(27) H 0.4319 0.5776 0.4224 0.368 Uiso 1.00 1 c R
H(28) H 0.3820 0.6572 0.5135 0.178 Uiso 1.00 1 c R
H(29) H 0.4226 0.7652 0.5037 0.178 Uiso 1.00 1 c R

loop_
_atom_site_aniso_label
_atom_site_aniso_U_11
_atom_site_aniso_U_22
_atom_site_aniso_U_33
_atom_site_aniso_U_12
_atom_site_aniso_U_13
_atom_site_aniso_U_23
Fe(1) 0.0136(2) 0.0144(2) 0.0224(2) 0.0000 0.0075(2) 0.0000
Cl(1) 0.0319(5) 0.0580(6) 0.0672(6) 0.0026(4) 0.0090(4) -0.0155(5)
Cl(2) 0.0282(4) 0.0573(5) 0.0418(4) -0.0017(3) 0.0073(3) -0.0041(4)
P(1) 0.0150(3) 0.0165(3) 0.0248(3) 0.0011(2) 0.0099(2) 0.0013(2)
O(1) 0.0327(14) 0.0582(17) 0.0538(16) -0.0006(12) 0.0010(12) -0.0232(13)
O(2) 0.0360(14) 0.0402(13) 0.0312(12) 0.0015(10) 0.0015(10) -0.0065(10)
O(3) 0.0374(14) 0.0540(16) 0.0446(14) -0.0061(12) 0.0042(11) -0.0159(13)
O(4) 0.0394(14) 0.0465(16) 0.0542(15) -0.0043(11) 0.0095(12) -0.0167(12)
O(5) 0.249(9) 0.160(6) 0.188(6) 0.022(5) 0.155(7) 0.009(5)
N(1) 0.0152(11) 0.0144(10) 0.0279(12) -0.0010(8) 0.0077(10) 0.0004(9)
N(2) 0.0169(12) 0.0212(11) 0.0266(12) 0.0057(8) 0.0047(9) 0.0026(9)
N(3) 0.0124(10) 0.0166(10) 0.0261(11) 0.0014(8) 0.0072(8) 0.0025(9)
C(1) 0.0221(14) 0.0206(13) 0.0324(15) -0.0007(11) 0.0120(12) -0.0053(11)
C(2) 0.0327(17) 0.0212(13) 0.0420(16) 0.0021(12) 0.0201(14) -0.0073(13)
C(3) 0.0254(16) 0.0194(13) 0.057(2) 0.0066(11) 0.0202(15) 0.0005(14)
C(4) 0.0199(14) 0.0222(14) 0.0383(16) 0.0053(10) 0.0096(12) 0.0054(12)
C(5) 0.0160(13) 0.0166(12) 0.0314(14) -0.0031(10) 0.0114(11) 0.0020(11)
C(6) 0.0177(13) 0.0244(15) 0.0227(12) -0.0001(10) 0.0056(10) 0.0008(10)
C(7) 0.0178(13) 0.0261(14) 0.0238(13) -0.0026(10) 0.0072(11) -0.0035(11)
C(8) 0.0246(15) 0.0373(17) 0.0266(14) 0.0000(12) 0.0098(12) -0.0029(13)
C(9) 0.0323(18) 0.050(2) 0.0276(16) 0.0013(14) 0.0172(14) -0.0061(14)
C(10) 0.0291(16) 0.0329(16) 0.0415(17) 0.0007(13) 0.0237(14) -0.0055(14)
C(11) 0.0213(14) 0.0267(14) 0.0318(15) 0.0022(11) 0.0133(12) 0.0015(12)
C(12) 0.0194(14) 0.0197(12) 0.0271(13) -0.0013(10) 0.0120(11) -0.0000(11)
C(13) 0.0141(13) 0.0217(13) 0.0332(14) 0.0036(10) 0.0127(11) 0.0030(11)
C(14) 0.0232(15) 0.0220(13) 0.0438(17) 0.0019(11) 0.0217(14) 0.0012(12)
C(15) 0.0343(18) 0.0208(13) 0.057(2) 0.0030(12) 0.0295(16) 0.0024(14)
C(16) 0.040(2) 0.0220(14) 0.064(2) 0.0074(13) 0.0276(18) 0.0155(15)
C(17) 0.0318(17) 0.0358(17) 0.0380(17) 0.0026(13) 0.0164(14) 0.0101(14)
C(18) 0.0211(14) 0.0255(14) 0.0351(15) 0.0021(11) 0.0136(12) 0.0036(12)
C(19) 0.0147(13) 0.0180(12) 0.0323(14) -0.0019(9) 0.0119(11) -0.0020(11)
C(20) 0.0181(14) 0.0321(16) 0.0360(16) -0.0023(11) 0.0117(12) 0.0007(13)
C(21) 0.0209(16) 0.0382(17) 0.0420(18) -0.0048(13) 0.0097(14) -0.0052(14)
C(22) 0.0171(14) 0.0316(17) 0.0477(17) -0.0071(12) 0.0129(13) -0.0131(14)
C(23) 0.0287(17) 0.0240(14) 0.0460(18) -0.0042(12) 0.0241(15) -0.0009(13)
C(24) 0.0238(14) 0.0187(12) 0.0333(14) 0.0031(11) 0.0154(11) 0.0001(13)
C(25) 0.0319(18) 0.0448(19) 0.0409(18) -0.0031(15) 0.0128(15) -0.0019(15)
C(26) 0.0314(17) 0.0399(18) 0.0263(15) -0.0078(14) 0.0047(13) -0.0048(14)
C(27) 0.0306(17) 0.0361(17) 0.0276(15) -0.0032(13) 0.0079(13) 0.0038(13)
C(28) 0.0272(17) 0.0410(18) 0.0297(15) -0.0029(13) 0.0090(13) 0.0019(13)
C(29) 0.0315(17) 0.0410(18) 0.0263(15) -0.0083(14) 0.0068(13) -0.0034(14)
C(30) 0.0386(19) 0.0362(17) 0.0309(16) -0.0069(14) 0.0117(14) -0.0050(14)
C(31) 0.093(6) 0.306(16) 0.168(9) -0.064(8) 0.077(6) -0.095(10)
C(32) 0.230(18) 0.258(18) 0.42(2) -0.028(14) 0.123(18) -0.27(2)
C(33) 0.182(13) 0.132(9) 0.67(4) 0.089(9) 0.26(2) 0.155(16)
C(34) 0.098(6) 0.225(11) 0.088(5) 0.069(7) 0.009(4) 0.053(5)

loop_
_atom_type_symbol
_atom_type_description
_atom_type_scat_dispersion_real
_atom_type_scat_dispersion_imag
_atom_type_scat_source
C C 0.003 0.002
;
International Tables for Crystallography
(1992, Vol. C, Tables 4.2.6.8 and 6.1.1.4)
;
H H 0.000 0.000
;
International Tables for Crystallography
(1992, Vol. C, Table 6.1.1.4)
;
Cl Cl 0.148 0.159
;
International Tables for Crystallography
(1992, Vol. C, Tables 4.2.6.8 and 6.1.1.4)
;
Fe Fe 0.346 0.844
;
International Tables for Crystallography
(1992, Vol. C, Tables 4.2.6.8 and 6.1.1.4)
;
N N 0.006 0.003
;
International Tables for Crystallography
(1992, Vol. C, Tables 4.2.6.8 and 6.1.1.4)
;
O O 0.011 0.006
;
International Tables for Crystallography
(1992, Vol. C, Tables 4.2.6.8 and 6.1.1.4)
;
P P 0.102 0.094
;
International Tables for Crystallography
(1992, Vol. C, Tables 4.2.6.8 and 6.1.1.4)
;

loop_
_geom_angle_atom_site_label_1
_geom_angle_atom_site_label_2
_geom_angle_atom_site_label_3
_geom_angle
_geom_angle_publ_flag
_geom_angle_site_symmetry_1
_geom_angle_site_symmetry_3
P(1) Fe(1) P(1) 96.47(3) yes . 2_755
P(1) Fe(1) N(1) 173.09(8) yes . .
P(1) Fe(1) N(1) 89.54(7) yes . 2_755
P(1) Fe(1) N(3) 94.20(7) yes . .
P(1) Fe(1) N(3) 91.64(7) yes . 2_755
P(1) Fe(1) N(1) 89.54(7) yes 2_755 .
P(1) Fe(1) N(1) 173.09(8) yes 2_755 2_755
P(1) Fe(1) N(3) 91.64(7) yes 2_755 .
P(1) Fe(1) N(3) 94.20(7) yes 2_755 2_755
N(1) Fe(1) N(1) 84.69(10) yes . 2_755
N(1) Fe(1) N(3) 82.18(10) yes . .
N(1) Fe(1) N(3) 91.32(9) yes . 2_755
N(1) Fe(1) N(3) 91.32(9) yes 2_755 .
N(1) Fe(1) N(3) 82.18(10) yes 2_755 2_755
N(3) Fe(1) N(3) 171.23(9) yes . 2_755
Fe(1) P(1) C(12) 112.76(9) yes . .
Fe(1) P(1) C(13) 119.78(12) yes . .
Fe(1) P(1) C(19) 113.78(9) yes . .
C(12) P(1) C(13) 105.99(13) yes . .
C(12) P(1) C(19) 99.36(14) yes . .
C(13) P(1) C(19) 102.80(12) yes . .
C(31) O(5) C(34) 110.4(9) yes . .
Fe(1) N(1) C(1) 129.66(17) yes . .
Fe(1) N(1) C(5) 111.8(2) yes . .
C(1) N(1) C(5) 118.3(2) yes . .
N(3) N(2) C(5) 117.3(2) yes . .
Fe(1) N(3) N(2) 110.57(19) yes . .
Fe(1) N(3) C(6) 134.69(18) yes . .
N(2) N(3) C(6) 114.5(2) yes . .
N(1) C(1) C(2) 122.8(2) yes . .
C(1) C(2) C(3) 119.2(3) yes . .
C(2) C(3) C(4) 119.5(2) yes . .
C(3) C(4) C(5) 117.6(2) yes . .
N(1) C(5) N(2) 116.5(2) yes . .
N(1) C(5) C(4) 122.5(2) yes . .
N(2) C(5) C(4) 120.9(2) yes . .
N(3) C(6) C(7) 127.5(2) yes . .
C(6) C(7) C(8) 114.0(2) yes . .
C(6) C(7) C(12) 127.8(2) yes . .
C(8) C(7) C(12) 118.3(2) yes . .
C(7) C(8) C(9) 121.4(2) yes . .
C(8) C(9) C(10) 120.3(3) yes . .
C(9) C(10) C(11) 119.2(3) yes . .
C(10) C(11) C(12) 122.0(2) yes . .
P(1) C(12) C(7) 122.4(2) yes . .
P(1) C(12) C(11) 118.62(19) yes . .
C(7) C(12) C(11) 118.8(2) yes . .
P(1) C(13) C(14) 122.7(2) yes . .
P(1) C(13) C(18) 119.1(2) yes . .
C(14) C(13) C(18) 118.2(2) yes . .
C(13) C(14) C(15) 120.3(3) yes . .
C(14) C(15) C(16) 121.0(3) yes . .
C(15) C(16) C(17) 119.6(3) yes . .
C(16) C(17) C(18) 120.2(3) yes . .
C(13) C(18) C(17) 120.6(2) yes . .
P(1) C(19) C(20) 123.7(2) yes . .
P(1) C(19) C(24) 117.88(17) yes . .
C(20) C(19) C(24) 118.3(2) yes . .
C(19) C(20) C(21) 120.7(3) yes . .
C(20) C(21) C(22) 120.6(2) yes . .
C(21) C(22) C(23) 119.8(2) yes . .
C(22) C(23) C(24) 119.7(3) yes . .
C(19) C(24) C(23) 120.8(2) yes . .
Cl(1) C(25) C(26) 118.0(2) yes . .
Cl(1) C(25) C(30) 121.1(3) yes . .
C(26) C(25) C(30) 120.9(3) yes . .
O(1) C(26) C(25) 123.1(3) yes . .
O(1) C(26) C(27) 118.4(3) yes . .
C(25) C(26) C(27) 118.5(2) yes . .
O(2) C(27) C(26) 116.7(2) yes . .
O(2) C(27) C(28) 125.8(3) yes . .
C(26) C(27) C(28) 117.5(3) yes . .
Cl(2) C(28) C(27) 119.2(2) yes . .
Cl(2) C(28) C(29) 116.9(2) yes . .
C(27) C(28) C(29) 123.8(3) yes . .
O(3) C(29) C(28) 125.8(3) yes . .
O(3) C(29) C(30) 116.4(3) yes . .
C(28) C(29) C(30) 117.8(2) yes . .
O(4) C(30) C(25) 122.7(3) yes . .
O(4) C(30) C(29) 116.2(2) yes . .
C(25) C(30) C(29) 121.1(3) yes . .
O(5) C(31) C(32) 91.9(12) yes . .
C(31) C(32) C(33) 120.5(18) yes . .
C(32) C(33) C(34) 98.6(16) yes . .
O(5) C(34) C(33) 110.2(10) yes . .
C(30) O(4) H(21) 105.6 no . .
N(3) N(2) H(20) 117.3 no . .
C(5) N(2) H(20) 120.2 no . .
N(1) C(1) H(1) 118.6 no . .
C(2) C(1) H(1) 118.6 no . .
C(1) C(2) H(2) 120.4 no . .
C(3) C(2) H(2) 120.4 no . .
C(2) C(3) H(3) 120.3 no . .
C(4) C(3) H(3) 120.2 no . .
C(3) C(4) H(4) 121.2 no . .
C(5) C(4) H(4) 121.1 no . .
N(3) C(6) H(5) 116.3 no . .
C(7) C(6) H(5) 116.2 no . .
C(7) C(8) H(6) 119.3 no . .
C(9) C(8) H(6) 119.3 no . .
C(8) C(9) H(7) 119.8 no . .
C(10) C(9) H(7) 119.8 no . .
C(9) C(10) H(8) 120.4 no . .
C(11) C(10) H(8) 120.4 no . .
C(10) C(11) H(9) 119.1 no . .
C(12) C(11) H(9) 119.0 no . .
C(13) C(14) H(10) 119.9 no . .
C(15) C(14) H(10) 119.8 no . .
C(14) C(15) H(11) 119.4 no . .
C(16) C(15) H(11) 119.6 no . .
C(15) C(16) H(12) 120.1 no . .
C(17) C(16) H(12) 120.2 no . .
C(16) C(17) H(13) 119.9 no . .
C(18) C(17) H(13) 119.9 no . .
C(13) C(18) H(14) 119.7 no . .
C(17) C(18) H(14) 119.7 no . .
C(19) C(20) H(15) 119.6 no . .
C(21) C(20) H(15) 119.6 no . .
C(20) C(21) H(16) 119.6 no . .
C(22) C(21) H(16) 119.8 no . .
C(21) C(22) H(17) 120.1 no . .
C(23) C(22) H(17) 120.1 no . .
C(22) C(23) H(18) 120.0 no . .
C(24) C(23) H(18) 120.2 no . .
C(19) C(24) H(19) 119.7 no . .
C(23) C(24) H(19) 119.5 no . .
O(5) C(31) H(22) 113.0 no . .
O(5) C(31) H(23) 113.6 no . .
C(32) C(31) H(22) 112.7 no . .
C(32) C(31) H(23) 112.8 no . .
H(22) C(31) H(23) 111.5 no . .
C(31) C(32) H(24) 106.5 no . .
C(31) C(32) H(25) 107.0 no . .
C(33) C(32) H(24) 106.8 no . .
C(33) C(32) H(25) 108.2 no . .
H(24) C(32) H(25) 107.3 no . .
C(32) C(33) H(26) 110.6 no . .
C(32) C(33) H(27) 110.8 no . .
C(34) C(33) H(26) 113.4 no . .
C(34) C(33) H(27) 113.1 no . .
H(26) C(33) H(27) 109.9 no . .
O(5) C(34) H(28) 110.2 no . .
O(5) C(34) H(29) 110.1 no . .
C(33) C(34) H(28) 108.8 no . .
C(33) C(34) H(29) 108.3 no . .
H(28) C(34) H(29) 109.2 no . .

loop_
_geom_bond_atom_site_label_1
_geom_bond_atom_site_label_2
_geom_bond_distance
_geom_bond_publ_flag
_geom_bond_site_symmetry_2
Fe(1) P(1) 2.2505(8) yes .
Fe(1) P(1) 2.2505(8) yes 2_755
Fe(1) N(1) 1.998(2) yes .
Fe(1) N(1) 1.998(2) yes 2_755
Fe(1) N(3) 1.942(2) yes .
Fe(1) N(3) 1.942(2) yes 2_755
Cl(1) C(25) 1.722(3) yes .
Cl(2) C(28) 1.740(3) yes .
P(1) C(12) 1.825(3) yes .
P(1) C(13) 1.832(2) yes .
P(1) C(19) 1.846(2) yes .
O(1) C(26) 1.212(3) yes .
O(2) C(27) 1.270(4) yes .
O(3) C(29) 1.231(3) yes .
O(4) C(30) 1.313(4) yes .
O(5) C(31) 1.564(15) yes .
O(5) C(34) 1.285(12) yes .
N(1) C(1) 1.349(4) yes .
N(1) C(5) 1.331(3) yes .
N(2) N(3) 1.385(3) yes .
N(2) C(5) 1.350(4) yes .
N(3) C(6) 1.300(4) yes .
C(1) C(2) 1.365(4) yes .
C(2) C(3) 1.389(4) yes .
C(3) C(4) 1.376(5) yes .
C(4) C(5) 1.417(4) yes .
C(6) C(7) 1.459(4) yes .
C(7) C(8) 1.409(4) yes .
C(7) C(12) 1.410(3) yes .
C(8) C(9) 1.383(5) yes .
C(9) C(10) 1.381(4) yes .
C(10) C(11) 1.381(5) yes .
C(11) C(12) 1.405(4) yes .
C(13) C(14) 1.400(4) yes .
C(13) C(18) 1.401(4) yes .
C(14) C(15) 1.390(4) yes .
C(15) C(16) 1.374(6) yes .
C(16) C(17) 1.382(5) yes .
C(17) C(18) 1.395(4) yes .
C(19) C(20) 1.370(3) yes .
C(19) C(24) 1.411(4) yes .
C(20) C(21) 1.394(4) yes .
C(21) C(22) 1.372(5) yes .
C(22) C(23) 1.385(4) yes .
C(23) C(24) 1.383(4) yes .
C(25) C(26) 1.448(5) yes .
C(25) C(30) 1.348(4) yes .
C(26) C(27) 1.548(5) yes .
C(27) C(28) 1.378(4) yes .
C(28) C(29) 1.397(5) yes .
C(29) C(30) 1.522(5) yes .
C(31) C(32) 1.37(2) yes .
C(32) C(33) 1.32(2) yes .
C(33) C(34) 1.45(2) yes .
O(4) H(21) 0.999 no .
N(2) H(20) 0.819 no .
C(1) H(1) 0.950 no .
C(2) H(2) 0.950 no .
C(3) H(3) 0.951 no .
C(4) H(4) 0.949 no .
C(6) H(5) 0.950 no .
C(8) H(6) 0.950 no .
C(9) H(7) 0.950 no .
C(10) H(8) 0.950 no .
C(11) H(9) 0.950 no .
C(14) H(10) 0.950 no .
C(15) H(11) 0.950 no .
C(16) H(12) 0.950 no .
C(17) H(13) 0.950 no .
C(18) H(14) 0.950 no .
C(20) H(15) 0.950 no .
C(21) H(16) 0.951 no .
C(22) H(17) 0.950 no .
C(23) H(18) 0.949 no .
C(24) H(19) 0.950 no .
C(31) H(22) 0.989 no .
C(31) H(23) 0.981 no .
C(32) H(24) 0.995 no .
C(32) H(25) 0.978 no .
C(33) H(26) 0.988 no .
C(33) H(27) 0.990 no .
C(34) H(28) 0.983 no .
C(34) H(29) 0.984 no .

loop_
_geom_contact_atom_site_label_1
_geom_contact_atom_site_label_2
_geom_contact_distance
_geom_contact_site_symmetry_2
Fe(1) N(2) 2.754(2) .
Fe(1) N(2) 2.754(2) 2_755
Fe(1) C(1) 3.041(3) .
Fe(1) C(1) 3.041(3) 2_755
Fe(1) C(5) 2.782(2) .
Fe(1) C(5) 2.782(2) 2_755
Fe(1) C(6) 3.002(2) .
Fe(1) C(6) 3.002(2) 2_755
Fe(1) C(7) 3.563(3) .
Fe(1) C(7) 3.563(3) 2_755
Fe(1) C(12) 3.401(3) .
Fe(1) C(12) 3.401(3) 2_755
Fe(1) C(13) 3.537(2) .
Fe(1) C(13) 3.537(2) 2_755
Fe(1) C(19) 3.438(3) .
Fe(1) C(19) 3.438(3) 2_755
Cl(1) O(1) 2.962(3) .
Cl(1) O(4) 2.971(2) .
Cl(1) C(26) 2.721(3) .
Cl(1) C(30) 2.681(3) .
Cl(2) O(2) 3.011(2) .
Cl(2) O(3) 2.961(3) .
Cl(2) O(4) 3.104(2) 4_756
Cl(2) C(8) 3.364(3) .
Cl(2) C(27) 2.696(3) .
Cl(2) C(29) 2.680(4) .
P(1) P(1) 3.3571(12) 2_755
P(1) N(1) 2.997(2) 2_755
P(1) N(2) 3.448(2) 2_755
P(1) N(3) 3.078(2) .
P(1) N(3) 3.015(2) 2_755
P(1) C(5) 3.528(2) 2_755
P(1) C(6) 3.306(2) .
P(1) C(7) 2.842(2) .
P(1) C(11) 2.786(3) .
P(1) C(13) 3.584(3) 2_755
P(1) C(14) 2.843(3) .
P(1) C(18) 2.794(3) .
P(1) C(20) 2.844(2) .
P(1) C(24) 2.799(3) .
O(1) Cl(1) 2.962(3) .
O(1) O(2) 2.697(3) .
O(1) N(2) 2.930(4) 4_756
O(1) N(3) 3.404(3) 4_756
O(1) C(1) 3.330(3) 3_556
O(1) C(5) 3.474(4) 4_756
O(1) C(6) 3.329(3) 4_756
O(1) C(25) 2.342(4) .
O(1) C(27) 2.377(3) .
O(1) C(28) 3.586(3) .
O(1) C(30) 3.546(4) .
O(1) C(34) 3.450(10) 1_655
O(2) Cl(2) 3.011(2) .
O(2) O(1) 2.697(3) .
O(2) O(3) 2.851(3) 4_756
O(2) O(4) 2.799(3) 4_756
O(2) N(2) 2.739(2) 4_756
O(2) C(4) 3.207(4) 4_756
O(2) C(5) 3.389(3) 4_756
O(2) C(26) 2.403(4) .
O(2) C(28) 2.358(4) .
O(2) C(29) 3.567(4) 4_756
O(2) C(30) 3.589(3) 4_756
O(3) Cl(2) 2.961(3) .
O(3) O(2) 2.851(3) 4_746
O(3) O(4) 2.653(3) .
O(3) N(2) 3.128(3) .
O(3) N(3) 3.413(2) .
O(3) C(6) 3.024(3) .
O(3) C(20) 3.320(4) 2_755
O(3) C(25) 3.566(3) .
O(3) C(27) 3.591(3) .
O(3) C(28) 2.341(4) .
O(3) C(30) 2.345(3) .
O(4) Cl(1) 2.971(2) .
O(4) Cl(2) 3.104(2) 4_746
O(4) O(2) 2.799(3) 4_746
O(4) O(3) 2.653(3) .
O(4) C(21) 3.456(4) 2_755
O(4) C(25) 2.335(4) .
O(4) C(29) 2.410(4) .
O(5) C(29) 3.594(11) 4_656
O(5) C(32) 2.11(2) .
O(5) C(33) 2.24(2) .
N(1) P(1) 2.997(2) 2_755
N(1) N(1) 2.691(4) 2_755
N(1) N(2) 2.279(3) .
N(1) N(2) 3.491(2) 2_755
N(1) N(3) 2.590(3) .
N(1) N(3) 2.818(2) 2_755
N(1) C(1) 3.362(4) 2_755
N(1) C(2) 2.382(4) .
N(1) C(3) 2.773(3) .
N(1) C(4) 2.410(3) .
N(1) C(5) 3.371(3) 2_755
N(1) C(6) 3.554(3) 2_755
N(1) C(19) 3.119(3) 2_755
N(1) C(24) 3.110(4) 2_755
N(2) Fe(1) 2.754(2) .
N(2) P(1) 3.448(2) 2_755
N(2) O(1) 2.930(4) 4_746
N(2) O(2) 2.739(2) 4_746
N(2) O(3) 3.128(3) .
N(2) N(1) 2.279(3) .
N(2) N(1) 3.491(2) 2_755
N(2) C(1) 3.514(4) .
N(2) C(1) 3.534(3) 2_755
N(2) C(4) 2.408(4) .
N(2) C(6) 2.260(4) .
N(2) C(19) 3.182(4) 2_755
N(2) C(20) 3.267(4) 2_755
N(3) P(1) 3.078(2) .
N(3) P(1) 3.015(2) 2_755
N(3) O(1) 3.404(3) 4_746
N(3) O(3) 3.413(2) .
N(3) N(1) 2.590(3) .
N(3) N(1) 2.818(2) 2_755
N(3) C(1) 3.042(3) 2_755
N(3) C(5) 2.335(4) .
N(3) C(7) 2.475(4) .
N(3) C(12) 3.116(3) .
N(3) C(18) 3.527(3) 2_755
N(3) C(19) 3.484(4) 2_755
C(1) Fe(1) 3.041(3) .
C(1) O(1) 3.330(3) 3_444
C(1) N(1) 3.362(4) 2_755
C(1) N(2) 3.514(4) .
C(1) N(2) 3.534(3) 2_755
C(1) N(3) 3.042(3) 2_755
C(1) C(3) 2.375(3) .
C(1) C(4) 2.732(3) .
C(1) C(5) 2.300(4) .
C(1) C(5) 3.588(4) 2_755
C(1) C(6) 3.457(3) 2_755
C(1) C(24) 3.350(4) 2_755
C(2) N(1) 2.382(4) .
C(2) C(4) 2.388(4) .
C(2) C(5) 2.718(4) .
C(3) N(1) 2.773(3) .
C(3) C(1) 2.375(3) .
C(3) C(5) 2.390(4) .
C(4) O(2) 3.207(4) 4_746
C(4) N(1) 2.410(3) .
C(4) N(2) 2.408(4) .
C(4) C(1) 2.732(3) .
C(4) C(2) 2.388(4) .
C(4) C(23) 3.591(5) 2_755
C(4) C(24) 3.553(4) 2_755
C(5) Fe(1) 2.782(2) .
C(5) P(1) 3.528(2) 2_755
C(5) O(1) 3.474(4) 4_746
C(5) O(2) 3.389(3) 4_746
C(5) N(1) 3.371(3) 2_755
C(5) N(3) 2.335(4) .
C(5) C(1) 2.300(4) .
C(5) C(1) 3.588(4) 2_755
C(5) C(2) 2.718(4) .
C(5) C(3) 2.390(4) .
C(5) C(6) 3.463(4) .
C(5) C(19) 3.114(4) 2_755
C(5) C(20) 3.584(4) 2_755
C(5) C(24) 3.217(4) 2_755
C(6) Fe(1) 3.002(2) .
C(6) P(1) 3.306(2) .
C(6) O(1) 3.329(3) 4_746
C(6) O(3) 3.024(3) .
C(6) N(1) 3.554(3) 2_755
C(6) N(2) 2.260(4) .
C(6) C(1) 3.457(3) 2_755
C(6) C(5) 3.463(4) .
C(6) C(8) 2.405(5) .
C(6) C(12) 2.577(3) .
C(6) C(18) 3.521(4) 2_755
C(7) Fe(1) 3.563(3) .
C(7) P(1) 2.842(2) .
C(7) N(3) 2.475(4) .
C(7) C(9) 2.435(5) .
C(7) C(10) 2.815(5) .
C(7) C(11) 2.423(4) .
C(7) C(18) 3.591(4) 2_755
C(8) Cl(2) 3.364(3) .
C(8) C(6) 2.405(5) .
C(8) C(10) 2.398(4) .
C(8) C(11) 2.753(3) .
C(8) C(12) 2.419(4) .
C(9) C(7) 2.435(5) .
C(9) C(11) 2.382(4) .
C(9) C(12) 2.798(4) .
C(10) C(7) 2.815(5) .
C(10) C(8) 2.398(4) .
C(10) C(12) 2.436(5) .
C(11) P(1) 2.786(3) .
C(11) C(7) 2.423(4) .
C(11) C(8) 2.753(3) .
C(11) C(9) 2.382(4) .
C(11) C(13) 3.340(5) .
C(11) C(14) 3.162(5) .
C(11) C(19) 3.138(4) .
C(11) C(24) 3.235(3) .
C(12) Fe(1) 3.401(3) .
C(12) N(3) 3.116(3) .
C(12) C(6) 2.577(3) .
C(12) C(8) 2.419(4) .
C(12) C(9) 2.798(4) .
C(12) C(10) 2.436(5) .
C(12) C(13) 2.920(4) .
C(12) C(14) 3.146(4) .
C(12) C(19) 2.798(3) .
C(12) C(24) 3.041(3) .
C(13) Fe(1) 3.537(2) .
C(13) P(1) 3.584(3) 2_755
C(13) C(11) 3.340(5) .
C(13) C(12) 2.920(4) .
C(13) C(13) 3.176(3) 2_755
C(13) C(14) 3.350(4) 2_755
C(13) C(15) 2.420(4) .
C(13) C(16) 2.804(4) .
C(13) C(17) 2.429(4) .
C(13) C(19) 2.874(4) .
C(13) C(20) 3.190(3) .
C(14) P(1) 2.843(3) .
C(14) C(11) 3.162(5) .
C(14) C(12) 3.146(4) .
C(14) C(13) 3.350(4) 2_755
C(14) C(14) 3.272(5) 2_755
C(14) C(15) 3.376(5) 2_755
C(14) C(16) 2.406(5) .
C(14) C(16) 3.510(4) 2_755
C(14) C(17) 2.773(5) .
C(14) C(17) 3.551(4) 2_755
C(14) C(18) 2.403(4) .
C(14) C(18) 3.461(4) 2_755
C(14) C(23) 3.524(5) 4_655
C(15) C(13) 2.420(4) .
C(15) C(14) 3.376(5) 2_755
C(15) C(15) 3.137(5) 2_755
C(15) C(16) 3.505(4) 2_755
C(15) C(17) 2.383(5) .
C(15) C(18) 2.764(4) .
C(15) C(23) 3.508(6) 4_655
C(16) C(13) 2.804(4) .
C(16) C(14) 2.406(5) .
C(16) C(14) 3.510(4) 2_755
C(16) C(15) 3.505(4) 2_755
C(16) C(18) 2.408(4) .
C(17) C(13) 2.429(4) .
C(17) C(14) 2.773(5) .
C(17) C(14) 3.551(4) 2_755
C(17) C(15) 2.383(5) .
C(18) P(1) 2.794(3) .
C(18) N(3) 3.527(3) 2_755
C(18) C(6) 3.521(4) 2_755
C(18) C(7) 3.591(4) 2_755
C(18) C(14) 2.403(4) .
C(18) C(14) 3.461(4) 2_755
C(18) C(15) 2.764(4) .
C(18) C(16) 2.408(4) .
C(18) C(19) 3.462(4) .
C(18) C(20) 3.273(4) .
C(19) Fe(1) 3.438(3) .
C(19) N(1) 3.119(3) 2_755
C(19) N(2) 3.182(4) 2_755
C(19) N(3) 3.484(4) 2_755
C(19) C(5) 3.114(4) 2_755
C(19) C(11) 3.138(4) .
C(19) C(12) 2.798(3) .
C(19) C(13) 2.874(4) .
C(19) C(18) 3.462(4) .
C(19) C(21) 2.402(3) .
C(19) C(22) 2.793(4) .
C(19) C(23) 2.430(4) .
C(20) P(1) 2.844(2) .
C(20) O(3) 3.320(4) 2_755
C(20) N(2) 3.267(4) 2_755
C(20) C(5) 3.584(4) 2_755
C(20) C(13) 3.190(3) .
C(20) C(18) 3.273(4) .
C(20) C(22) 2.403(5) .
C(20) C(23) 2.769(5) .
C(20) C(24) 2.388(4) .
C(21) O(4) 3.456(4) 2_755
C(21) C(19) 2.402(3) .
C(21) C(23) 2.385(4) .
C(21) C(24) 2.752(3) .
C(22) C(19) 2.793(4) .
C(22) C(20) 2.403(5) .
C(22) C(24) 2.394(3) .
C(23) C(4) 3.591(5) 2_755
C(23) C(14) 3.524(5) 4_645
C(23) C(15) 3.508(6) 4_645
C(23) C(19) 2.430(4) .
C(23) C(20) 2.769(5) .
C(23) C(21) 2.385(4) .
C(24) P(1) 2.799(3) .
C(24) N(1) 3.110(4) 2_755
C(24) C(1) 3.350(4) 2_755
C(24) C(4) 3.553(4) 2_755
C(24) C(5) 3.217(4) 2_755
C(24) C(11) 3.235(3) .
C(24) C(12) 3.041(3) .
C(24) C(20) 2.388(4) .
C(24) C(21) 2.752(3) .
C(24) C(22) 2.394(3) .
C(25) O(1) 2.342(4) .
C(25) O(3) 3.566(3) .
C(25) O(4) 2.335(4) .
C(25) C(27) 2.575(5) .
C(25) C(28) 2.875(5) .
C(25) C(29) 2.500(4) .
C(26) Cl(1) 2.721(3) .
C(26) O(2) 2.403(4) .
C(26) C(28) 2.502(4) .
C(26) C(29) 2.878(4) .
C(26) C(30) 2.433(4) .
C(26) C(34) 3.344(12) 1_655
C(27) Cl(2) 2.696(3) .
C(27) O(1) 2.377(3) .
C(27) O(3) 3.591(3) .
C(27) C(25) 2.575(5) .
C(27) C(29) 2.448(4) .
C(27) C(30) 2.886(5) .
C(27) C(34) 3.570(12) 1_655
C(28) O(1) 3.586(3) .
C(28) O(2) 2.358(4) .
C(28) O(3) 2.341(4) .
C(28) C(25) 2.875(5) .
C(28) C(26) 2.502(4) .
C(28) C(30) 2.501(5) .
C(29) Cl(2) 2.680(4) .
C(29) O(2) 3.567(4) 4_746
C(29) O(4) 2.410(4) .
C(29) O(5) 3.594(11) 4_646
C(29) C(25) 2.500(4) .
C(29) C(26) 2.878(4) .
C(29) C(27) 2.448(4) .
C(30) Cl(1) 2.681(3) .
C(30) O(1) 3.546(4) .
C(30) O(2) 3.589(3) 4_746
C(30) O(3) 2.345(3) .
C(30) C(26) 2.433(4) .
C(30) C(27) 2.886(5) .
C(30) C(28) 2.501(5) .
C(31) C(33) 2.334(18) .
C(31) C(34) 2.344(12) .
C(32) O(5) 2.11(2) .
C(32) C(34) 2.10(2) .
C(33) O(5) 2.24(2) .
C(33) C(31) 2.334(18) .
C(33) C(33) 3.38(2) 2_656
C(34) O(1) 3.450(10) 1_455
C(34) C(26) 3.344(12) 1_455
C(34) C(27) 3.570(12) 1_455
C(34) C(31) 2.344(12) .
C(34) C(32) 2.10(2) .
Fe(1) H(1) 3.159 .
Fe(1) H(1) 3.159 2_755
Fe(1) H(20) 3.522 .
Fe(1) H(20) 3.522 2_755
Cl(1) H(27) 3.433 2_756
Cl(2) H(6) 3.043 .
Cl(2) H(7) 3.002 2_756
Cl(2) H(13) 2.831 2_755
Cl(2) H(14) 3.448 2_755
Cl(2) H(21) 2.911 4_756
P(1) H(9) 2.847 .
P(1) H(10) 2.951 .
P(1) H(14) 2.869 .
P(1) H(15) 2.952 .
P(1) H(19) 2.862 .
O(1) H(1) 2.488 3_556
O(1) H(4) 3.505 4_756
O(1) H(5) 2.893 4_756
O(1) H(12) 3.569 3_546
O(1) H(20) 2.461 4_756
O(1) H(26) 3.519 2_756
O(1) H(28) 2.537 1_655
O(2) H(4) 2.508 4_756
O(2) H(5) 3.197 4_756
O(2) H(8) 3.514 2_756
O(2) H(20) 1.965 4_756
O(2) H(21) 1.832 4_756
O(2) H(28) 3.107 1_655
O(3) H(5) 2.450 .
O(3) H(14) 2.937 2_755
O(3) H(15) 2.768 2_755
O(3) H(16) 3.439 2_755
O(3) H(20) 2.710 .
O(3) H(21) 2.183 .
O(4) H(16) 2.800 2_755
O(5) H(6) 3.478 4_656
O(5) H(22) 2.152 .
O(5) H(23) 2.152 .
O(5) H(24) 2.514 .
O(5) H(25) 2.978 .
O(5) H(26) 2.831 .
O(5) H(27) 2.985 .
O(5) H(28) 1.868 .
O(5) H(29) 1.868 .
N(1) H(1) 1.987 .
N(1) H(1) 3.413 2_755
N(1) H(2) 3.232 .
N(1) H(4) 3.260 .
N(1) H(19) 2.962 2_755
N(1) H(20) 3.016 .
N(2) H(1) 2.968 2_755
N(2) H(4) 2.625 .
N(2) H(5) 2.333 .
N(2) H(14) 3.475 2_755
N(2) H(15) 3.372 2_755
N(3) H(1) 2.555 2_755
N(3) H(5) 1.920 .
N(3) H(14) 2.781 2_755
N(3) H(15) 3.570 2_755
N(3) H(20) 1.905 .
C(1) H(2) 2.019 .
C(1) H(3) 3.236 .
C(1) H(19) 2.899 2_755
C(1) H(25) 3.167 4_645
C(2) H(1) 2.001 .
C(2) H(3) 2.041 .
C(2) H(4) 3.255 .
C(2) H(11) 3.005 2_745
C(2) H(19) 3.312 2_755
C(2) H(25) 3.050 4_645
C(3) H(1) 3.228 .
C(3) H(2) 2.041 .
C(3) H(4) 2.037 .
C(3) H(9) 3.274 3_545
C(3) H(11) 2.909 2_745
C(3) H(12) 3.579 2_745
C(4) H(2) 3.249 .
C(4) H(3) 2.028 .
C(4) H(8) 3.328 3_545
C(4) H(12) 3.554 2_745
C(4) H(20) 2.553 .
C(5) H(1) 3.153 .
C(5) H(1) 3.298 2_755
C(5) H(3) 3.259 .
C(5) H(4) 2.074 .
C(5) H(19) 3.426 2_755
C(5) H(20) 1.898 .
C(6) H(1) 2.778 2_755
C(6) H(6) 2.517 .
C(6) H(14) 2.666 2_755
C(6) H(20) 2.347 .
C(6) H(29) 3.489 4_646
C(7) H(1) 3.422 2_755
C(7) H(5) 2.062 .
C(7) H(6) 2.048 .
C(7) H(7) 3.288 .
C(7) H(9) 3.278 .
C(7) H(14) 2.941 2_755
C(7) H(19) 3.194 .
C(7) H(26) 3.553 3_545
C(8) H(5) 2.489 .
C(8) H(7) 2.030 .
C(8) H(7) 3.222 2_756
C(8) H(8) 3.257 .
C(8) H(23) 3.488 3_545
C(8) H(26) 2.994 3_545
C(8) H(29) 2.853 4_646
C(9) H(6) 2.025 .
C(9) H(6) 3.509 2_756
C(9) H(7) 3.108 2_756
C(9) H(8) 2.034 .
C(9) H(9) 3.236 .
C(9) H(23) 3.188 3_545
C(9) H(26) 3.577 3_545
C(9) H(29) 3.489 3_545
C(10) H(4) 3.351 3_455
C(10) H(6) 3.249 .
C(10) H(7) 2.028 .
C(10) H(9) 2.020 .
C(10) H(10) 3.432 .
C(10) H(17) 3.157 4_655
C(10) H(23) 3.139 3_545
C(11) H(3) 3.341 3_455
C(11) H(7) 3.241 .
C(11) H(8) 2.033 .
C(11) H(10) 2.536 .
C(11) H(17) 3.104 4_655
C(11) H(18) 3.474 4_655
C(11) H(19) 2.962 .
C(11) H(23) 3.389 3_545
C(12) H(5) 3.374 .
C(12) H(6) 3.278 .
C(12) H(8) 3.291 .
C(12) H(9) 2.042 .
C(12) H(10) 2.671 .
C(12) H(14) 3.322 2_755
C(12) H(19) 2.643 .
C(13) H(9) 3.040 .
C(13) H(10) 2.046 .
C(13) H(10) 3.524 2_755
C(13) H(11) 3.274 .
C(13) H(13) 3.283 .
C(13) H(14) 2.045 .
C(13) H(15) 2.796 .
C(13) H(18) 3.501 4_655
C(14) H(9) 2.845 .
C(14) H(11) 2.033 .
C(14) H(12) 3.262 .
C(14) H(14) 3.264 .
C(14) H(17) 3.113 4_655
C(14) H(18) 2.829 4_655
C(15) H(3) 3.411 2_765
C(15) H(10) 2.037 .
C(15) H(11) 3.256 2_755
C(15) H(12) 2.025 .
C(15) H(13) 3.240 .
C(15) H(17) 3.372 4_655
C(15) H(18) 2.927 4_655
C(15) H(22) 3.447 2_655
C(16) H(10) 3.258 .
C(16) H(10) 3.370 2_755
C(16) H(11) 2.021 .
C(16) H(11) 3.387 2_755
C(16) H(13) 2.030 .
C(16) H(14) 3.262 .
C(16) H(22) 2.934 2_655
C(17) H(10) 3.178 2_755
C(17) H(11) 3.240 .
C(17) H(12) 2.033 .
C(17) H(14) 2.040 .
C(17) H(15) 3.472 .
C(17) H(22) 2.850 2_655
C(18) H(10) 3.265 .
C(18) H(10) 3.246 2_755
C(18) H(12) 3.267 .
C(18) H(13) 2.042 .
C(18) H(15) 2.537 .
C(18) H(22) 3.325 2_655
C(19) H(3) 3.471 3_455
C(19) H(9) 2.860 .
C(19) H(14) 3.346 .
C(19) H(15) 2.017 .
C(19) H(16) 3.254 .
C(19) H(18) 3.287 .
C(19) H(19) 2.055 .
C(20) H(14) 3.041 .
C(20) H(16) 2.039 .
C(20) H(17) 3.261 .
C(20) H(19) 3.246 .
C(20) H(20) 3.541 2_755
C(20) H(24) 3.207 2_655
C(21) H(2) 3.016 3_455
C(21) H(15) 2.038 .
C(21) H(17) 2.023 .
C(21) H(18) 3.241 .
C(21) H(21) 3.540 2_755
C(21) H(24) 3.131 2_655
C(22) H(2) 2.986 3_455
C(22) H(3) 3.200 3_455
C(22) H(8) 3.225 4_645
C(22) H(9) 3.150 4_645
C(22) H(10) 3.222 4_645
C(22) H(11) 3.338 4_645
C(22) H(15) 3.255 .
C(22) H(16) 2.021 .
C(22) H(18) 2.033 .
C(22) H(19) 3.250 .
C(23) H(3) 2.865 3_455
C(23) H(9) 3.064 4_645
C(23) H(10) 3.402 4_645
C(23) H(11) 3.342 4_645
C(23) H(16) 3.244 .
C(23) H(17) 2.035 .
C(23) H(19) 2.027 .
C(23) H(23) 3.559 3_545
C(24) H(3) 3.005 3_455
C(24) H(9) 3.155 .
C(24) H(15) 3.252 .
C(24) H(17) 3.253 .
C(24) H(18) 2.034 .
C(24) H(23) 3.209 3_545
C(24) H(25) 3.579 3_545
C(25) H(12) 3.511 3_546
C(25) H(21) 3.087 .
C(25) H(27) 3.310 1_655
C(25) H(28) 3.041 1_655
C(26) H(4) 3.549 4_756
C(26) H(12) 3.479 3_546
C(26) H(20) 3.048 4_756
C(26) H(27) 3.562 1_655
C(26) H(28) 2.364 1_655
C(27) H(4) 3.054 4_756
C(27) H(20) 2.861 4_756
C(27) H(21) 2.778 4_756
C(27) H(28) 2.700 1_655
C(28) H(21) 3.251 4_756
C(28) H(28) 3.426 1_655
C(29) H(5) 3.493 .
C(29) H(15) 3.399 2_755
C(29) H(21) 2.348 .
C(30) H(16) 3.244 2_755
C(30) H(21) 1.851 .
C(31) H(18) 3.466 3_455
C(31) H(19) 3.199 3_455
C(31) H(24) 1.908 .
C(31) H(25) 1.902 .
C(31) H(26) 2.789 .
C(31) H(27) 3.117 .
C(31) H(28) 3.032 .
C(31) H(29) 2.982 .
C(32) H(2) 3.520 4_655
C(32) H(16) 3.462 2_655
C(32) H(19) 3.436 3_455
C(32) H(22) 1.975 .
C(32) H(23) 1.970 .
C(32) H(26) 1.905 .
C(32) H(27) 1.909 .
C(32) H(28) 2.675 .
C(32) H(29) 2.843 .
C(33) H(22) 3.115 .
C(33) H(23) 2.797 .
C(33) H(24) 1.866 .
C(33) H(25) 1.870 .
C(33) H(26) 3.044 2_656
C(33) H(27) 3.169 2_656
C(33) H(28) 1.996 .
C(33) H(29) 1.992 .
C(33) H(29) 3.270 2_656
C(34) H(5) 3.238 4_656
C(34) H(6) 2.905 4_656
C(34) H(22) 3.087 .
C(34) H(23) 2.889 .
C(34) H(24) 2.519 .
C(34) H(25) 2.948 .
C(34) H(26) 2.053 .
C(34) H(26) 2.971 2_656
C(34) H(27) 2.052 .
H(1) Fe(1) 3.159 .
H(1) O(1) 2.488 3_444
H(1) N(1) 1.987 .
H(1) N(1) 3.413 2_755
H(1) N(2) 2.968 2_755
H(1) N(3) 2.555 2_755
H(1) C(2) 2.001 .
H(1) C(3) 3.228 .
H(1) C(5) 3.153 .
H(1) C(5) 3.298 2_755
H(1) C(6) 2.778 2_755
H(1) C(7) 3.422 2_755
H(1) H(2) 2.300 .
H(1) H(5) 3.101 2_755
H(1) H(19) 3.137 2_755
H(1) H(20) 3.156 2_755
H(1) H(25) 2.925 4_645
H(1) H(26) 3.556 4_645
H(2) N(1) 3.232 .
H(2) C(1) 2.019 .
H(2) C(3) 2.041 .
H(2) C(4) 3.249 .
H(2) C(21) 3.016 3_545
H(2) C(22) 2.986 3_545
H(2) C(32) 3.520 4_645
H(2) H(1) 2.300 .
H(2) H(3) 2.350 .
H(2) H(11) 2.967 2_745
H(2) H(16) 3.100 3_545
H(2) H(17) 3.044 3_545
H(2) H(24) 3.457 4_645
H(2) H(25) 2.726 4_645
H(3) C(1) 3.236 .
H(3) C(2) 2.041 .
H(3) C(4) 2.028 .
H(3) C(5) 3.259 .
H(3) C(11) 3.341 3_545
H(3) C(15) 3.411 2_745
H(3) C(19) 3.471 3_545
H(3) C(22) 3.200 3_545
H(3) C(23) 2.865 3_545
H(3) C(24) 3.005 3_545
H(3) H(2) 2.350 .
H(3) H(4) 2.346 .
H(3) H(8) 3.548 3_545
H(3) H(9) 2.807 3_545
H(3) H(11) 2.822 2_745
H(3) H(12) 3.554 2_745
H(3) H(18) 3.128 3_545
H(3) H(19) 3.336 3_545
H(3) H(23) 3.460 1_645
H(4) O(1) 3.505 4_746
H(4) O(2) 2.508 4_746
H(4) N(1) 3.260 .
H(4) N(2) 2.625 .
H(4) C(2) 3.255 .
H(4) C(3) 2.037 .
H(4) C(5) 2.074 .
H(4) C(10) 3.351 3_545
H(4) C(26) 3.549 4_746
H(4) C(27) 3.054 4_746
H(4) H(3) 2.346 .
H(4) H(8) 2.633 3_545
H(4) H(9) 3.480 3_545
H(4) H(12) 3.502 2_745
H(4) H(20) 2.471 .
H(5) O(1) 2.893 4_746
H(5) O(2) 3.197 4_746
H(5) O(3) 2.450 .
H(5) N(2) 2.333 .
H(5) N(3) 1.920 .
H(5) C(7) 2.062 .
H(5) C(8) 2.489 .
H(5) C(12) 3.374 .
H(5) C(29) 3.493 .
H(5) C(34) 3.238 4_646
H(5) H(1) 3.101 2_755
H(5) H(6) 2.231 .
H(5) H(14) 3.054 2_755
H(5) H(20) 2.082 .
H(5) H(26) 3.482 3_545
H(5) H(28) 2.938 4_646
H(5) H(29) 2.749 4_646
H(6) Cl(2) 3.043 .
H(6) O(5) 3.478 4_646
H(6) C(6) 2.517 .
H(6) C(7) 2.048 .
H(6) C(9) 2.025 .
H(6) C(9) 3.509 2_756
H(6) C(10) 3.249 .
H(6) C(12) 3.278 .
H(6) C(34) 2.905 4_646
H(6) H(5) 2.231 .
H(6) H(6) 3.478 2_756
H(6) H(7) 2.319 .
H(6) H(7) 2.724 2_756
H(6) H(26) 2.714 3_545
H(6) H(28) 3.259 4_646
H(6) H(29) 3.362 3_545
H(6) H(29) 1.949 4_646
H(7) Cl(2) 3.002 2_756
H(7) C(7) 3.288 .
H(7) C(8) 2.030 .
H(7) C(8) 3.222 2_756
H(7) C(9) 3.108 2_756
H(7) C(10) 2.028 .
H(7) C(11) 3.241 .
H(7) H(6) 2.319 .
H(7) H(6) 2.724 2_756
H(7) H(7) 2.493 2_756
H(7) H(8) 2.334 .
H(7) H(23) 3.542 3_545
H(7) H(29) 3.090 3_545
H(8) O(2) 3.514 2_756
H(8) C(4) 3.328 3_455
H(8) C(8) 3.257 .
H(8) C(9) 2.034 .
H(8) C(11) 2.033 .
H(8) C(12) 3.291 .
H(8) C(22) 3.225 4_655
H(8) H(3) 3.548 3_455
H(8) H(4) 2.633 3_455
H(8) H(7) 2.334 .
H(8) H(9) 2.322 .
H(8) H(17) 2.888 4_655
H(8) H(21) 3.535 3_455
H(8) H(23) 3.465 3_545
H(9) P(1) 2.847 .
H(9) C(3) 3.274 3_455
H(9) C(7) 3.278 .
H(9) C(9) 3.236 .
H(9) C(10) 2.020 .
H(9) C(12) 2.042 .
H(9) C(13) 3.040 .
H(9) C(14) 2.845 .
H(9) C(19) 2.860 .
H(9) C(22) 3.150 4_655
H(9) C(23) 3.064 4_655
H(9) C(24) 3.155 .
H(9) H(3) 2.807 3_455
H(9) H(4) 3.480 3_455
H(9) H(8) 2.322 .
H(9) H(10) 2.402 .
H(9) H(17) 2.792 4_655
H(9) H(18) 2.621 4_655
H(9) H(19) 3.160 .
H(10) P(1) 2.951 .
H(10) C(10) 3.432 .
H(10) C(11) 2.536 .
H(10) C(12) 2.671 .
H(10) C(13) 2.046 .
H(10) C(13) 3.524 2_755
H(10) C(15) 2.037 .
H(10) C(16) 3.258 .
H(10) C(16) 3.370 2_755
H(10) C(17) 3.178 2_755
H(10) C(18) 3.265 .
H(10) C(18) 3.246 2_755
H(10) C(22) 3.222 4_655
H(10) C(23) 3.402 4_655
H(10) H(9) 2.402 .
H(10) H(11) 2.330 .
H(10) H(13) 3.534 2_755
H(10) H(17) 2.504 4_655
H(10) H(18) 2.879 4_655
H(11) C(2) 3.005 2_765
H(11) C(3) 2.909 2_765
H(11) C(13) 3.274 .
H(11) C(14) 2.033 .
H(11) C(15) 3.256 2_755
H(11) C(16) 2.021 .
H(11) C(16) 3.387 2_755
H(11) C(17) 3.240 .
H(11) C(22) 3.338 4_655
H(11) C(23) 3.342 4_655
H(11) H(2) 2.967 2_765
H(11) H(3) 2.822 2_765
H(11) H(10) 2.330 .
H(11) H(11) 3.264 2_755
H(11) H(12) 2.320 .
H(11) H(12) 3.474 2_755
H(11) H(17) 2.995 4_655
H(11) H(18) 3.008 4_655
H(12) O(1) 3.569 3_454
H(12) C(3) 3.579 2_765
H(12) C(4) 3.554 2_765
H(12) C(14) 3.262 .
H(12) C(15) 2.025 .
H(12) C(17) 2.033 .
H(12) C(18) 3.267 .
H(12) C(25) 3.511 3_454
H(12) C(26) 3.479 3_454
H(12) H(3) 3.554 2_765
H(12) H(4) 3.502 2_765
H(12) H(11) 2.320 .
H(12) H(11) 3.474 2_755
H(12) H(13) 2.334 .
H(12) H(22) 3.191 2_655
H(13) Cl(2) 2.831 2_755
H(13) C(13) 3.283 .
H(13) C(15) 3.240 .
H(13) C(16) 2.030 .
H(13) C(18) 2.042 .
H(13) H(10) 3.534 2_755
H(13) H(12) 2.334 .
H(13) H(14) 2.338 .
H(13) H(22) 3.056 2_655
H(14) Cl(2) 3.448 2_755
H(14) P(1) 2.869 .
H(14) O(3) 2.937 2_755
H(14) N(2) 3.475 2_755
H(14) N(3) 2.781 2_755
H(14) C(6) 2.666 2_755
H(14) C(7) 2.941 2_755
H(14) C(12) 3.322 2_755
H(14) C(13) 2.045 .
H(14) C(14) 3.264 .
H(14) C(16) 3.262 .
H(14) C(17) 2.040 .
H(14) C(19) 3.346 .
H(14) C(20) 3.041 .
H(14) H(5) 3.054 2_755
H(14) H(13) 2.338 .
H(14) H(15) 2.286 .
H(15) P(1) 2.952 .
H(15) O(3) 2.768 2_755
H(15) N(2) 3.372 2_755
H(15) N(3) 3.570 2_755
H(15) C(13) 2.796 .
H(15) C(17) 3.472 .
H(15) C(18) 2.537 .
H(15) C(19) 2.017 .
H(15) C(21) 2.038 .
H(15) C(22) 3.255 .
H(15) C(24) 3.252 .
H(15) C(29) 3.399 2_755
H(15) H(14) 2.286 .
H(15) H(16) 2.333 .
H(15) H(20) 3.575 2_755
H(15) H(22) 3.286 2_655
H(15) H(24) 2.771 2_655
H(16) O(3) 3.439 2_755
H(16) O(4) 2.800 2_755
H(16) C(19) 3.254 .
H(16) C(20) 2.039 .
H(16) C(22) 2.021 .
H(16) C(23) 3.244 .
H(16) C(30) 3.244 2_755
H(16) C(32) 3.462 2_655
H(16) H(2) 3.100 3_455
H(16) H(15) 2.333 .
H(16) H(17) 2.321 .
H(16) H(21) 3.113 2_755
H(16) H(24) 2.629 2_655
H(16) H(25) 3.488 2_655
H(16) H(27) 3.398 2_655
H(17) C(10) 3.157 4_645
H(17) C(11) 3.104 4_645
H(17) C(14) 3.113 4_645
H(17) C(15) 3.372 4_645
H(17) C(20) 3.261 .
H(17) C(21) 2.023 .
H(17) C(23) 2.035 .
H(17) C(24) 3.253 .
H(17) H(2) 3.044 3_455
H(17) H(8) 2.888 4_645
H(17) H(9) 2.792 4_645
H(17) H(10) 2.504 4_645
H(17) H(11) 2.995 4_645
H(17) H(16) 2.321 .
H(17) H(18) 2.336 .
H(18) C(11) 3.474 4_645
H(18) C(13) 3.501 4_645
H(18) C(14) 2.829 4_645
H(18) C(15) 2.927 4_645
H(18) C(19) 3.287 .
H(18) C(21) 3.241 .
H(18) C(22) 2.033 .
H(18) C(24) 2.034 .
H(18) C(31) 3.466 3_545
H(18) H(3) 3.128 3_455
H(18) H(9) 2.621 4_645
H(18) H(10) 2.879 4_645
H(18) H(11) 3.008 4_645
H(18) H(17) 2.336 .
H(18) H(19) 2.329 .
H(18) H(22) 3.012 3_545
H(18) H(23) 3.231 3_545
H(18) H(25) 3.534 3_545
H(19) P(1) 2.862 .
H(19) N(1) 2.962 2_755
H(19) C(1) 2.899 2_755
H(19) C(2) 3.312 2_755
H(19) C(5) 3.426 2_755
H(19) C(7) 3.194 .
H(19) C(11) 2.962 .
H(19) C(12) 2.643 .
H(19) C(19) 2.055 .
H(19) C(20) 3.246 .
H(19) C(22) 3.250 .
H(19) C(23) 2.027 .
H(19) C(31) 3.199 3_545
H(19) C(32) 3.436 3_545
H(19) H(1) 3.137 2_755
H(19) H(3) 3.336 3_455
H(19) H(9) 3.160 .
H(19) H(18) 2.329 .
H(19) H(22) 3.442 3_545
H(19) H(23) 2.525 3_545
H(19) H(25) 2.745 3_545
H(20) Fe(1) 3.522 .
H(20) O(1) 2.461 4_746
H(20) O(2) 1.965 4_746
H(20) O(3) 2.710 .
H(20) N(1) 3.016 .
H(20) N(3) 1.905 .
H(20) C(4) 2.553 .
H(20) C(5) 1.898 .
H(20) C(6) 2.347 .
H(20) C(20) 3.541 2_755
H(20) C(26) 3.048 4_746
H(20) C(27) 2.861 4_746
H(20) H(1) 3.156 2_755
H(20) H(4) 2.471 .
H(20) H(5) 2.082 .
H(20) H(15) 3.575 2_755
H(20) H(21) 3.063 .
H(21) Cl(2) 2.911 4_746
H(21) O(2) 1.832 4_746
H(21) O(3) 2.183 .
H(21) C(21) 3.540 2_755
H(21) C(25) 3.087 .
H(21) C(27) 2.778 4_746
H(21) C(28) 3.251 4_746
H(21) C(29) 2.348 .
H(21) C(30) 1.851 .
H(21) H(8) 3.535 3_545
H(21) H(16) 3.113 2_755
H(21) H(20) 3.063 .
H(22) O(5) 2.152 .
H(22) C(15) 3.447 2_655
H(22) C(16) 2.934 2_655
H(22) C(17) 2.850 2_655
H(22) C(18) 3.325 2_655
H(22) C(32) 1.975 .
H(22) C(33) 3.115 .
H(22) C(34) 3.087 .
H(22) H(12) 3.191 2_655
H(22) H(13) 3.056 2_655
H(22) H(15) 3.286 2_655
H(22) H(18) 3.012 3_455
H(22) H(19) 3.442 3_455
H(22) H(23) 1.629 .
H(22) H(24) 2.073 .
H(22) H(25) 2.420 .
H(22) H(28) 3.584 .
H(23) O(5) 2.152 .
H(23) C(8) 3.488 3_455
H(23) C(9) 3.188 3_455
H(23) C(10) 3.139 3_455
H(23) C(11) 3.389 3_455
H(23) C(23) 3.559 3_455
H(23) C(24) 3.209 3_455
H(23) C(32) 1.970 .
H(23) C(33) 2.797 .
H(23) C(34) 2.889 .
H(23) H(3) 3.460 1_465
H(23) H(7) 3.542 3_455
H(23) H(8) 3.465 3_455
H(23) H(18) 3.231 3_455
H(23) H(19) 2.525 3_455
H(23) H(22) 1.629 .
H(23) H(24) 2.717 .
H(23) H(25) 2.121 .
H(23) H(26) 2.929 .
H(23) H(29) 3.272 .
H(24) O(5) 2.514 .
H(24) C(20) 3.207 2_655
H(24) C(21) 3.131 2_655
H(24) C(31) 1.908 .
H(24) C(33) 1.866 .
H(24) C(34) 2.519 .
H(24) H(2) 3.457 4_655
H(24) H(15) 2.771 2_655
H(24) H(16) 2.629 2_655
H(24) H(22) 2.073 .
H(24) H(23) 2.717 .
H(24) H(25) 1.589 .
H(24) H(26) 2.664 .
H(24) H(27) 2.007 .
H(24) H(28) 2.757 .
H(24) H(29) 3.421 .
H(25) O(5) 2.978 .
H(25) C(1) 3.167 4_655
H(25) C(2) 3.050 4_655
H(25) C(24) 3.579 3_455
H(25) C(31) 1.902 .
H(25) C(33) 1.870 .
H(25) C(34) 2.948 .
H(25) H(1) 2.925 4_655
H(25) H(2) 2.726 4_655
H(25) H(16) 3.488 2_655
H(25) H(18) 3.534 3_455
H(25) H(19) 2.745 3_455
H(25) H(22) 2.420 .
H(25) H(23) 2.121 .
H(25) H(24) 1.589 .
H(25) H(26) 2.046 .
H(25) H(27) 2.356 .
H(25) H(28) 3.580 .
H(25) H(29) 3.545 .
H(26) O(1) 3.519 2_756
H(26) O(5) 2.831 .
H(26) C(7) 3.553 3_455
H(26) C(8) 2.994 3_455
H(26) C(9) 3.577 3_455
H(26) C(31) 2.789 .
H(26) C(32) 1.905 .
H(26) C(33) 3.044 2_656
H(26) C(34) 2.053 .
H(26) C(34) 2.971 2_656
H(26) H(1) 3.556 4_655
H(26) H(5) 3.482 3_455
H(26) H(6) 2.714 3_455
H(26) H(23) 2.929 .
H(26) H(24) 2.664 .
H(26) H(25) 2.046 .
H(26) H(26) 2.841 2_656
H(26) H(27) 1.620 .
H(26) H(27) 2.999 2_656
H(26) H(28) 2.747 .
H(26) H(28) 3.006 2_656
H(26) H(29) 2.168 .
H(26) H(29) 2.452 2_656
H(27) Cl(1) 3.433 2_756
H(27) O(5) 2.985 .
H(27) C(25) 3.310 1_455
H(27) C(26) 3.562 1_455
H(27) C(31) 3.117 .
H(27) C(32) 1.909 .
H(27) C(33) 3.169 2_656
H(27) C(34) 2.052 .
H(27) H(16) 3.398 2_655
H(27) H(24) 2.007 .
H(27) H(25) 2.356 .
H(27) H(26) 1.620 .
H(27) H(26) 2.999 2_656
H(27) H(27) 2.680 2_656
H(27) H(28) 2.160 .
H(27) H(29) 2.622 .
H(27) H(29) 3.537 2_656
H(28) O(1) 2.537 1_455
H(28) O(2) 3.107 1_455
H(28) O(5) 1.868 .
H(28) C(25) 3.041 1_455
H(28) C(26) 2.364 1_455
H(28) C(27) 2.700 1_455
H(28) C(28) 3.426 1_455
H(28) C(31) 3.032 .
H(28) C(32) 2.675 .
H(28) C(33) 1.996 .
H(28) H(5) 2.938 4_656
H(28) H(6) 3.259 4_656
H(28) H(22) 3.584 .
H(28) H(24) 2.757 .
H(28) H(25) 3.580 .
H(28) H(26) 2.747 .
H(28) H(26) 3.006 2_656
H(28) H(27) 2.160 .
H(28) H(29) 1.603 .
H(29) O(5) 1.868 .
H(29) C(6) 3.489 4_656
H(29) C(8) 2.853 4_656
H(29) C(9) 3.489 3_455
H(29) C(31) 2.982 .
H(29) C(32) 2.843 .
H(29) C(33) 1.992 .
H(29) C(33) 3.270 2_656
H(29) H(5) 2.749 4_656
H(29) H(6) 3.362 3_455
H(29) H(6) 1.949 4_656
H(29) H(7) 3.090 3_455
H(29) H(23) 3.272 .
H(29) H(24) 3.421 .
H(29) H(25) 3.545 .
H(29) H(26) 2.168 .
H(29) H(26) 2.452 2_656
H(29) H(27) 2.622 .
H(29) H(27) 3.537 2_656
H(29) H(28) 1.603 .
H(29) H(29) 3.171 2_656

loop_
_geom_torsion_atom_site_label_1
_geom_torsion_atom_site_label_2
_geom_torsion_atom_site_label_3
_geom_torsion_atom_site_label_4
_geom_torsion
_geom_torsion_site_symmetry_1
_geom_torsion_site_symmetry_3
_geom_torsion_site_symmetry_4
P(1) Fe(1) P(1) C(12) -98.7 . 2_755 2_755
P(1) Fe(1) P(1) C(13) 27.0 . 2_755 2_755
P(1) Fe(1) P(1) C(19) 149.1 . 2_755 2_755
P(1) Fe(1) P(1) C(12) -98.7 2_755 . .
P(1) Fe(1) P(1) C(13) 27.0 2_755 . .
P(1) Fe(1) P(1) C(19) 149.1 2_755 . .
P(1) Fe(1) N(1) C(1) 111.1 . . .
P(1) Fe(1) N(1) C(5) -63.2 . . .
N(1) Fe(1) P(1) C(12) 51.5 . . .
N(1) Fe(1) P(1) C(13) 177.3 . . .
N(1) Fe(1) P(1) C(19) -60.7 . . .
P(1) Fe(1) N(1) C(1) -98.5 . 2_755 2_755
P(1) Fe(1) N(1) C(5) 87.3 . 2_755 2_755
N(1) Fe(1) P(1) C(12) 84.7 2_755 . .
N(1) Fe(1) P(1) C(13) -149.5 2_755 . .
N(1) Fe(1) P(1) C(19) -27.5 2_755 . .
P(1) Fe(1) N(3) N(2) -176.0 . . .
P(1) Fe(1) N(3) C(6) 9.5 . . .
N(3) Fe(1) P(1) C(12) -6.6 . . .
N(3) Fe(1) P(1) C(13) 119.2 . . .
N(3) Fe(1) P(1) C(19) -118.7 . . .
P(1) Fe(1) N(3) N(2) -79.4 . 2_755 2_755
P(1) Fe(1) N(3) C(6) 106.1 . 2_755 2_755
N(3) Fe(1) P(1) C(12) 166.9 2_755 . .
N(3) Fe(1) P(1) C(13) -67.4 2_755 . .
N(3) Fe(1) P(1) C(19) 54.7 2_755 . .
P(1) Fe(1) N(1) C(1) -98.5 2_755 . .
P(1) Fe(1) N(1) C(5) 87.3 2_755 . .
N(1) Fe(1) P(1) C(12) 84.7 . 2_755 2_755
N(1) Fe(1) P(1) C(13) -149.5 . 2_755 2_755
N(1) Fe(1) P(1) C(19) -27.5 . 2_755 2_755
P(1) Fe(1) N(1) C(1) 111.1 2_755 2_755 2_755
P(1) Fe(1) N(1) C(5) -63.2 2_755 2_755 2_755
N(1) Fe(1) P(1) C(12) 51.5 2_755 2_755 2_755
N(1) Fe(1) P(1) C(13) 177.3 2_755 2_755 2_755
N(1) Fe(1) P(1) C(19) -60.7 2_755 2_755 2_755
P(1) Fe(1) N(3) N(2) -79.4 2_755 . .
P(1) Fe(1) N(3) C(6) 106.1 2_755 . .
N(3) Fe(1) P(1) C(12) 166.9 . 2_755 2_755
N(3) Fe(1) P(1) C(13) -67.4 . 2_755 2_755
N(3) Fe(1) P(1) C(19) 54.7 . 2_755 2_755
P(1) Fe(1) N(3) N(2) -176.0 2_755 2_755 2_755
P(1) Fe(1) N(3) C(6) 9.5 2_755 2_755 2_755
N(3) Fe(1) P(1) C(12) -6.6 2_755 2_755 2_755
N(3) Fe(1) P(1) C(13) 119.2 2_755 2_755 2_755
N(3) Fe(1) P(1) C(19) -118.7 2_755 2_755 2_755
N(1) Fe(1) N(1) C(1) 77.7 . 2_755 2_755
N(1) Fe(1) N(1) C(5) -96.5 . 2_755 2_755
N(1) Fe(1) N(1) C(1) 77.7 2_755 . .
N(1) Fe(1) N(1) C(5) -96.5 2_755 . .
N(1) Fe(1) N(3) N(2) 9.9 . . .
N(1) Fe(1) N(3) C(6) -164.6 . . .
N(3) Fe(1) N(1) C(1) 169.8 . . .
N(3) Fe(1) N(1) C(5) -4.4 . . .
N(1) Fe(1) N(3) N(2) 94.3 . 2_755 2_755
N(1) Fe(1) N(3) C(6) -80.1 . 2_755 2_755
N(3) Fe(1) N(1) C(1) -4.3 2_755 . .
N(3) Fe(1) N(1) C(5) -178.5 2_755 . .
N(1) Fe(1) N(3) N(2) 94.3 2_755 . .
N(1) Fe(1) N(3) C(6) -80.1 2_755 . .
N(3) Fe(1) N(1) C(1) -4.3 . 2_755 2_755
N(3) Fe(1) N(1) C(5) -178.5 . 2_755 2_755
N(1) Fe(1) N(3) N(2) 9.9 2_755 2_755 2_755
N(1) Fe(1) N(3) C(6) -164.6 2_755 2_755 2_755
N(3) Fe(1) N(1) C(1) 169.8 2_755 2_755 2_755
N(3) Fe(1) N(1) C(5) -4.4 2_755 2_755 2_755
N(3) Fe(1) N(3) N(2) 52.4 . 2_755 2_755
N(3) Fe(1) N(3) C(6) -122.1 . 2_755 2_755
N(3) Fe(1) N(3) N(2) 52.4 2_755 . .
N(3) Fe(1) N(3) C(6) -122.1 2_755 . .
Fe(1) P(1) C(12) C(7) 2.6 . . .
Fe(1) P(1) C(12) C(11) -171.9 . . .
Fe(1) P(1) C(13) C(14) -124.3 . . .
Fe(1) P(1) C(13) C(18) 54.2 . . .
Fe(1) P(1) C(19) C(20) -97.1 . . .
Fe(1) P(1) C(19) C(24) 79.3 . . .
C(12) P(1) C(13) C(14) 4.5(3) . . .
C(12) P(1) C(13) C(18) -176.9(2) . . .
C(13) P(1) C(12) C(7) -130.3(2) . . .
C(13) P(1) C(12) C(11) 55.2(2) . . .
C(12) P(1) C(19) C(20) 142.8(2) . . .
C(12) P(1) C(19) C(24) -40.7(2) . . .
C(19) P(1) C(12) C(7) 123.4(2) . . .
C(19) P(1) C(12) C(11) -51.1(2) . . .
C(13) P(1) C(19) C(20) 33.9(3) . . .
C(13) P(1) C(19) C(24) -149.6(2) . . .
C(19) P(1) C(13) C(14) 108.3(2) . . .
C(19) P(1) C(13) C(18) -73.1(2) . . .
C(31) O(5) C(34) C(33) -3.4(14) . . .
C(34) O(5) C(31) C(32) 17.6(14) . . .
Fe(1) N(1) C(1) C(2) -176.1 . . .
Fe(1) N(1) C(5) N(2) -2.3 . . .
Fe(1) N(1) C(5) C(4) 177.7 . . .
C(1) N(1) C(5) N(2) -177.3(2) . . .
C(1) N(1) C(5) C(4) 2.8(4) . . .
C(5) N(1) C(1) C(2) -2.2(4) . . .
N(3) N(2) C(5) N(1) 11.4(4) . . .
N(3) N(2) C(5) C(4) -168.6(2) . . .
C(5) N(2) N(3) Fe(1) -14.5 . . .
C(5) N(2) N(3) C(6) 161.1 . . .
Fe(1) N(3) C(6) C(7) -6.0 . . .
N(2) N(3) C(6) C(7) 179.7(2) . . .
N(1) C(1) C(2) C(3) 0.2(5) . . .
C(1) C(2) C(3) C(4) 1.3(5) . . .
C(2) C(3) C(4) C(5) -0.8(5) . . .
C(3) C(4) C(5) N(1) -1.3(5) . . .
C(3) C(4) C(5) N(2) 178.8(3) . . .
N(3) C(6) C(7) C(8) 176.3(2) . . .
N(3) C(6) C(7) C(12) -2.8(5) . . .
C(6) C(7) C(8) C(9) -179.4(3) . . .
C(6) C(7) C(12) P(1) 3.3(4) . . .
C(6) C(7) C(12) C(11) 177.8(2) . . .
C(8) C(7) C(12) P(1) -175.8(2) . . .
C(8) C(7) C(12) C(11) -1.3(4) . . .
C(12) C(7) C(8) C(9) -0.2(3) . . .
C(7) C(8) C(9) C(10) 0.8(5) . . .
C(8) C(9) C(10) C(11) 0.1(3) . . .
C(9) C(10) C(11) C(12) -1.6(4) . . .
C(10) C(11) C(12) P(1) 176.9(2) . . .
C(10) C(11) C(12) C(7) 2.2(4) . . .
P(1) C(13) C(14) C(15) -178.7(2) . . .
P(1) C(13) C(18) C(17) 179.2(2) . . .
C(14) C(13) C(18) C(17) -2.1(4) . . .
C(18) C(13) C(14) C(15) 2.7(4) . . .
C(13) C(14) C(15) C(16) -2.2(5) . . .
C(14) C(15) C(16) C(17) 1.0(5) . . .
C(15) C(16) C(17) C(18) -0.4(5) . . .
C(16) C(17) C(18) C(13) 1.0(5) . . .
P(1) C(19) C(20) C(21) 175.6(2) . . .
P(1) C(19) C(24) C(23) -176.1(2) . . .
C(20) C(19) C(24) C(23) 0.5(4) . . .
C(24) C(19) C(20) C(21) -0.9(5) . . .
C(19) C(20) C(21) C(22) 1.0(5) . . .
C(20) C(21) C(22) C(23) -0.7(5) . . .
C(21) C(22) C(23) C(24) 0.3(5) . . .
C(22) C(23) C(24) C(19) -0.2(5) . . .
Cl(1) C(25) C(26) O(1) 2.0(5) . . .
Cl(1) C(25) C(26) C(27) -176.0(2) . . .
Cl(1) C(25) C(30) O(4) -0.3(5) . . .
Cl(1) C(25) C(30) C(29) -178.9(3) . . .
C(26) C(25) C(30) O(4) -179.6(3) . . .
C(26) C(25) C(30) C(29) 1.8(6) . . .
C(30) C(25) C(26) O(1) -178.7(4) . . .
C(30) C(25) C(26) C(27) 3.3(5) . . .
O(1) C(26) C(27) O(2) -2.0(5) . . .
O(1) C(26) C(27) C(28) 178.6(3) . . .
C(25) C(26) C(27) O(2) 176.1(3) . . .
C(25) C(26) C(27) C(28) -3.4(5) . . .
O(2) C(27) C(28) Cl(2) 0.0(5) . . .
O(2) C(27) C(28) C(29) 178.6(3) . . .
C(26) C(27) C(28) Cl(2) 179.4(2) . . .
C(26) C(27) C(28) C(29) -2.0(5) . . .
Cl(2) C(28) C(29) O(3) 6.3(5) . . .
Cl(2) C(28) C(29) C(30) -174.4(2) . . .
C(27) C(28) C(29) O(3) -172.3(3) . . .
C(27) C(28) C(29) C(30) 7.0(5) . . .
O(3) C(29) C(30) O(4) -6.3(5) . . .
O(3) C(29) C(30) C(25) 172.4(3) . . .
C(28) C(29) C(30) O(4) 174.4(3) . . .
C(28) C(29) C(30) C(25) -6.9(5) . . .
O(5) C(31) C(32) C(33) -30(2) . . .
C(31) C(32) C(33) C(34) 30(2) . . .
C(32) C(33) C(34) O(5) -13.2(17) . . .
